data_1503756
loop_
_publ_author_name
'Yu, Binxun'
'Jiang, Tuo'
'Quan, Weiguo'
'Li, Junpeng'
'Pan, Xinfu'
'She, Xuegong'

_publ_section_title
;
 An efficient method for construction of the angularly fused
 6,3,5-tricyclic skeleton of mycorrhizin A and its analogues.
;
_journal_issue 3
_journal_name_full 'Organic letters'
_journal_page_first 629
_journal_page_last 632
_journal_paper_doi 10.1021/ol8026895
_journal_volume 11
_journal_year 2009
_chemical_formula_sum 'C12 H16 O4'
_chemical_formula_weight 224.25
_chemical_name_systematic
; 
 ? 
;
_space_group_IT_number 2
_symmetry_cell_setting triclinic
_symmetry_space_group_name_Hall '-P 1'
_symmetry_space_group_name_H-M 'P -1'
_atom_sites_solution_hydrogens geom
_atom_sites_solution_primary direct
_atom_sites_solution_secondary difmap
_audit_creation_method SHELXL-97
_cell_angle_alpha 71.6930(10)
_cell_angle_beta 87.453(2)
_cell_angle_gamma 78.227(2)
_cell_formula_units_Z 2
_cell_length_a 7.6126(3)
_cell_length_b 8.8251(3)
_cell_length_c 8.9510(4)
_cell_measurement_reflns_used 1706
_cell_measurement_temperature 296(2)
_cell_measurement_theta_max 29.44
_cell_measurement_theta_min 2.40
_cell_volume 558.78(4)
_computing_cell_refinement 'Bruker SMART'
_computing_data_collection 'Bruker SMART'
_computing_data_reduction 'Bruker SAINT'
_computing_molecular_graphics 'Bruker SHELXTL'
_computing_publication_material 'Bruker SHELXTL'
_computing_structure_refinement 'SHELXL-97 (Sheldrick, 1997)'
_computing_structure_solution 'SHELXS-97 (Sheldrick, 1990)'
_diffrn_ambient_temperature 296(2)
_diffrn_measured_fraction_theta_full 0.908
_diffrn_measured_fraction_theta_max 0.908
_diffrn_measurement_device_type 'CCD area detector'
_diffrn_measurement_method 'phi and omega scans'
_diffrn_radiation_monochromator graphite
_diffrn_radiation_source 'fine-focus sealed tube'
_diffrn_radiation_type MoK\a
_diffrn_radiation_wavelength 0.71073
_diffrn_reflns_av_R_equivalents 0.0101
_diffrn_reflns_av_sigmaI/netI 0.0212
_diffrn_reflns_limit_h_max 9
_diffrn_reflns_limit_h_min -5
_diffrn_reflns_limit_k_max 10
_diffrn_reflns_limit_k_min -9
_diffrn_reflns_limit_l_max 10
_diffrn_reflns_limit_l_min -8
_diffrn_reflns_number 2706
_diffrn_reflns_theta_full 25.50
_diffrn_reflns_theta_max 25.50
_diffrn_reflns_theta_min 2.40
_exptl_absorpt_coefficient_mu 0.099
_exptl_absorpt_correction_T_max 0.9822
_exptl_absorpt_correction_T_min 0.9782
_exptl_absorpt_correction_type multi-scan
_exptl_absorpt_process_details sadabs
_exptl_crystal_colour colorless
_exptl_crystal_density_diffrn 1.333
_exptl_crystal_density_method 'not measured'
_exptl_crystal_description block
_exptl_crystal_F_000 240
_exptl_crystal_size_max 0.22
_exptl_crystal_size_mid 0.19
_exptl_crystal_size_min 0.18
_refine_diff_density_max 0.223
_refine_diff_density_min -0.305
_refine_diff_density_rms 0.040
_refine_ls_extinction_coef 0.058(12)
_refine_ls_extinction_expression Fc^*^=kFc[1+0.001xFc^2^\l^3^/sin(2\q)]^-1/4^
_refine_ls_extinction_method SHELXL
_refine_ls_goodness_of_fit_ref 0.880
_refine_ls_hydrogen_treatment constr
_refine_ls_matrix_type full
_refine_ls_number_parameters 150
_refine_ls_number_reflns 1890
_refine_ls_number_restraints 0
_refine_ls_restrained_S_all 0.880
_refine_ls_R_factor_all 0.0515
_refine_ls_R_factor_gt 0.0474
_refine_ls_shift/su_max 0.000
_refine_ls_shift/su_mean 0.000
_refine_ls_structure_factor_coef Fsqd
_refine_ls_weighting_details 'calc w=1/[\s^2^(Fo^2^)+(0.0875P)^2^+0.4059P] where P=(Fo^2^+2Fc^2^)/3'
_refine_ls_weighting_scheme calc
_refine_ls_wR_factor_gt 0.1394
_refine_ls_wR_factor_ref 0.1440
_reflns_number_gt 1656
_reflns_number_total 1890
_reflns_threshold_expression >2sigma(I)
_cod_data_source_file ol8026895_si_001.cif
_cod_data_source_block p-
_cod_depositor_comments
;
The following automatic conversions were performed:

'_symmetry_cell_setting' value 'Triclinic' changed to 'triclinic'
according to /home/saulius/struct/CIF-dictionaries/cif_core.dic
dictionary named 'cif_core.dic' version 2.4.2 from 2011-04-26.

Automatic conversion script
Id: cif_fix_values 1715 2011-07-08 13:25:40Z adriana 
;
_cod_original_sg_symbol_H-M P-1
_cod_database_code 1503756

loop_
_symmetry_equiv_pos_as_xyz
'x, y, z'
'-x, -y, -z'

loop_
_atom_site_label
_atom_site_type_symbol
_atom_site_fract_x
_atom_site_fract_y
_atom_site_fract_z
_atom_site_U_iso_or_equiv
_atom_site_adp_type
_atom_site_occupancy
_atom_site_symmetry_multiplicity
_atom_site_calc_flag
_atom_site_refinement_flags
C1 C 0.1512(3) 0.6038(3) 0.2885(3) 0.0482(5) Uani 1 1 d .
H1A H 0.0220 0.6390 0.2746 0.058 Uiso 1 1 calc R
H1B H 0.2055 0.6809 0.2072 0.058 Uiso 1 1 calc R
C2 C 0.2031(3) 0.6102(2) 0.4457(2) 0.0392(5) Uani 1 1 d .
C3 C 0.2916(3) 0.4795(2) 0.5559(3) 0.0420(5) Uani 1 1 d .
H3A H 0.3226 0.3825 0.5316 0.050 Uiso 1 1 calc R
C4 C 0.3438(3) 0.4779(2) 0.7136(3) 0.0419(5) Uani 1 1 d .
C5 C 0.2899(3) 0.6379(2) 0.7391(3) 0.0395(5) Uani 1 1 d .
C6 C 0.2760(3) 0.7810(2) 0.5918(3) 0.0380(5) Uani 1 1 d .
H6 H 0.3947 0.7773 0.5445 0.046 Uiso 1 1 calc R
C7 C 0.1453(3) 0.7757(2) 0.4718(3) 0.0401(5) Uani 1 1 d .
H7 H 0.1519 0.8626 0.3728 0.048 Uiso 1 1 calc R
C8 C 0.1545(3) 0.6545(3) 0.8659(3) 0.0498(6) Uani 1 1 d .
H8A H 0.0500 0.7423 0.8367 0.060 Uiso 1 1 calc R
H8B H 0.1331 0.5553 0.9434 0.060 Uiso 1 1 calc R
C9 C 0.3316(3) 0.6986(2) 0.8707(3) 0.0447(5) Uani 1 1 d .
H9 H 0.4208 0.6305 0.9527 0.054 Uiso 1 1 calc R
C10 C 0.3356(3) 0.8782(2) 0.7934(3) 0.0454(5) Uani 1 1 d .
C11 C 0.2344(4) 0.9861(3) 0.8843(3) 0.0624(7) Uani 1 1 d .
H11A H 0.2365 1.0980 0.8279 0.094 Uiso 1 1 calc R
H11B H 0.2902 0.9571 0.9862 0.094 Uiso 1 1 calc R
H11C H 0.1123 0.9718 0.8963 0.094 Uiso 1 1 calc R
C12 C 0.5261(3) 0.9049(3) 0.7620(4) 0.0616(7) Uani 1 1 d .
H12A H 0.5838 0.8412 0.6976 0.092 Uiso 1 1 calc R
H12B H 0.5914 0.8723 0.8600 0.092 Uiso 1 1 calc R
H12C H 0.5238 1.0182 0.7084 0.092 Uiso 1 1 calc R
O1 O 0.2007(2) 0.4505(2) 0.2663(2) 0.0588(5) Uani 1 1 d .
H1 H 0.1412 0.3883 0.3233 0.088 Uiso 1 1 calc R
O2 O 0.4155(2) 0.35245(17) 0.8119(2) 0.0632(6) Uani 1 1 d .
O3 O -0.03481(18) 0.79012(16) 0.52508(19) 0.0474(4) Uani 1 1 d .
H3 H -0.0948 0.8778 0.4730 0.071 Uiso 1 1 calc R
O4 O 0.23620(19) 0.92065(15) 0.64356(18) 0.0438(4) Uani 1 1 d .

loop_
_atom_site_aniso_label
_atom_site_aniso_U_11
_atom_site_aniso_U_22
_atom_site_aniso_U_33
_atom_site_aniso_U_23
_atom_site_aniso_U_13
_atom_site_aniso_U_12
C1 0.0547(13) 0.0492(12) 0.0399(13) -0.0141(10) 0.0009(10) -0.0081(10)
C2 0.0361(10) 0.0411(10) 0.0389(12) -0.0110(9) 0.0018(8) -0.0068(8)
C3 0.0398(10) 0.0347(10) 0.0505(13) -0.0141(9) -0.0032(9) -0.0032(8)
C4 0.0415(10) 0.0334(10) 0.0463(13) -0.0053(8) -0.0100(9) -0.0066(8)
C5 0.0396(10) 0.0312(9) 0.0421(12) -0.0035(8) -0.0088(8) -0.0051(7)
C6 0.0376(10) 0.0291(9) 0.0423(12) -0.0061(8) -0.0018(8) -0.0029(7)
C7 0.0410(10) 0.0327(9) 0.0390(12) -0.0029(8) -0.0026(8) -0.0025(8)
C8 0.0565(13) 0.0477(12) 0.0434(13) -0.0081(9) 0.0004(10) -0.0160(10)
C9 0.0531(12) 0.0354(10) 0.0416(13) -0.0052(9) -0.0134(9) -0.0073(8)
C10 0.0502(12) 0.0337(10) 0.0493(13) -0.0091(9) -0.0098(10) -0.0053(8)
C11 0.0782(17) 0.0485(13) 0.0634(17) -0.0241(12) -0.0039(13) -0.0079(11)
C12 0.0571(14) 0.0485(13) 0.0806(19) -0.0170(12) -0.0101(13) -0.0162(10)
O1 0.0733(12) 0.0561(10) 0.0542(11) -0.0261(8) 0.0106(8) -0.0169(8)
O2 0.0813(12) 0.0312(8) 0.0671(12) -0.0018(7) -0.0339(9) -0.0028(7)
O3 0.0382(8) 0.0378(8) 0.0547(10) -0.0046(6) -0.0065(7) 0.0039(6)
O4 0.0503(8) 0.0286(7) 0.0467(9) -0.0073(6) -0.0091(7) 0.0002(6)

loop_
_atom_type_symbol
_atom_type_description
_atom_type_scat_dispersion_real
_atom_type_scat_dispersion_imag
_atom_type_scat_source
C C 0.0033 0.0016 'International Tables Vol C Tables 4.2.6.8 and 6.1.1.4'
H H 0.0000 0.0000 'International Tables Vol C Tables 4.2.6.8 and 6.1.1.4'
O O 0.0106 0.0060 'International Tables Vol C Tables 4.2.6.8 and 6.1.1.4'

loop_
_geom_angle_atom_site_label_1
_geom_angle_atom_site_label_2
_geom_angle_atom_site_label_3
_geom_angle
O1 C1 C2 115.13(18)
O1 C1 H1A 108.5
C2 C1 H1A 108.5
O1 C1 H1B 108.5
C2 C1 H1B 108.5
H1A C1 H1B 107.5
C3 C2 C1 122.31(19)
C3 C2 C7 122.40(19)
C1 C2 C7 115.28(17)
C2 C3 C4 124.71(19)
C2 C3 H3A 117.6
C4 C3 H3A 117.6
O2 C4 C5 125.2(2)
O2 C4 C3 121.46(19)
C5 C4 C3 113.21(16)
C4 C5 C6 114.50(18)
C4 C5 C9 131.92(17)
C6 C5 C9 105.86(16)
C4 C5 C8 118.27(17)
C6 C5 C8 116.70(17)
C9 C5 C8 58.69(15)
O4 C6 C5 105.28(17)
O4 C6 C7 115.62(15)
C5 C6 C7 112.35(16)
O4 C6 H6 107.8
C5 C6 H6 107.8
C7 C6 H6 107.8
O3 C7 C6 112.55(18)
O3 C7 C2 108.35(15)
C6 C7 C2 106.60(15)
O3 C7 H7 109.8
C6 C7 H7 109.8
C2 C7 H7 109.8
C9 C8 C5 60.25(14)
C9 C8 H8A 117.7
C5 C8 H8A 117.7
C9 C8 H8B 117.7
C5 C8 H8B 117.7
H8A C8 H8B 114.9
C8 C9 C5 61.06(14)
C8 C9 C10 115.19(18)
C5 C9 C10 105.42(17)
C8 C9 H9 120.1
C5 C9 H9 120.1
C10 C9 H9 120.1
O4 C10 C12 110.1(2)
O4 C10 C11 106.76(17)
C12 C10 C11 111.4(2)
O4 C10 C9 103.64(15)
C12 C10 C9 111.51(17)
C11 C10 C9 113.0(2)
C10 C11 H11A 109.5
C10 C11 H11B 109.5
H11A C11 H11B 109.5
C10 C11 H11C 109.5
H11A C11 H11C 109.5
H11B C11 H11C 109.5
C10 C12 H12A 109.5
C10 C12 H12B 109.5
H12A C12 H12B 109.5
C10 C12 H12C 109.5
H12A C12 H12C 109.5
H12B C12 H12C 109.5
C1 O1 H1 109.5
C7 O3 H3 109.5
C6 O4 C10 106.82(14)

loop_
_geom_bond_atom_site_label_1
_geom_bond_atom_site_label_2
_geom_bond_distance
C1 O1 1.402(3)
C1 C2 1.500(3)
C1 H1A 0.9700
C1 H1B 0.9700
C2 C3 1.335(3)
C2 C7 1.525(3)
C3 C4 1.478(3)
C3 H3A 0.9300
C4 O2 1.217(2)
C4 C5 1.475(3)
C5 C6 1.502(3)
C5 C9 1.508(3)
C5 C8 1.520(3)
C6 O4 1.421(2)
C6 C7 1.514(3)
C6 H6 0.9800
C7 O3 1.426(2)
C7 H7 0.9800
C8 C9 1.484(3)
C8 H8A 0.9700
C8 H8B 0.9700
C9 C10 1.523(3)
C9 H9 0.9800
C10 O4 1.473(3)
C10 C12 1.517(3)
C10 C11 1.515(3)
C11 H11A 0.9600
C11 H11B 0.9600
C11 H11C 0.9600
C12 H12A 0.9600
C12 H12B 0.9600
C12 H12C 0.9600
O1 H1 0.8200
O3 H3 0.8200

loop_
_geom_torsion_atom_site_label_1
_geom_torsion_atom_site_label_2
_geom_torsion_atom_site_label_3
_geom_torsion_atom_site_label_4
_geom_torsion
O1 C1 C2 C3 0.6(3)
O1 C1 C2 C7 -178.54(17)
C1 C2 C3 C4 -179.01(19)
C7 C2 C3 C4 0.1(3)
C2 C3 C4 O2 175.8(2)
C2 C3 C4 C5 -0.6(3)
O2 C4 C5 C6 156.1(2)
C3 C4 C5 C6 -27.6(2)
O2 C4 C5 C9 11.8(4)
C3 C4 C5 C9 -172.0(2)
O2 C4 C5 C8 -60.2(3)
C3 C4 C5 C8 116.1(2)
C4 C5 C6 O4 -175.86(15)
C9 C5 C6 O4 -22.6(2)
C8 C5 C6 O4 39.9(2)
C4 C5 C6 C7 57.5(2)
C9 C5 C6 C7 -149.29(17)
C8 C5 C6 C7 -86.8(2)
O4 C6 C7 O3 -56.0(2)
C5 C6 C7 O3 64.9(2)
O4 C6 C7 C2 -174.62(16)
C5 C6 C7 C2 -53.8(2)
C3 C2 C7 O3 -94.4(2)
C1 C2 C7 O3 84.7(2)
C3 C2 C7 C6 26.9(3)
C1 C2 C7 C6 -153.94(18)
C4 C5 C8 C9 124.11(19)
C6 C5 C8 C9 -92.99(19)
C5 C8 C9 C10 94.3(2)
C4 C5 C9 C8 -101.5(3)
C6 C5 C9 C8 111.96(18)
C4 C5 C9 C10 147.9(2)
C6 C5 C9 C10 1.4(2)
C8 C5 C9 C10 -110.61(19)
C8 C9 C10 O4 -45.4(2)
C5 C9 C10 O4 19.4(2)
C8 C9 C10 C12 -163.8(2)
C5 C9 C10 C12 -98.9(2)
C8 C9 C10 C11 69.8(3)
C5 C9 C10 C11 134.6(2)
C5 C6 O4 C10 36.1(2)
C7 C6 O4 C10 160.71(17)
C12 C10 O4 C6 84.58(19)
C11 C10 O4 C6 -154.37(18)
C9 C10 O4 C6 -34.8(2)
